data_7204470
loop_
_publ_author_name
'Samantha D. M. Atkinson (n\'ee Allen)'
'Matthew J. Almond'
'Graham A. Bowmaker'
'Michael G. B. Drew'
'Emma J. Feltham'
'Peter Hollins'
'Samantha L. Jenkins'
'Karen S. Wiltshire'

_publ_section_title
;
 The photodimerisation of the chloro-, methoxy- and nitro-derivatives
 of trans-cinnamic acid: a study of single crystals by vibrational
 microspectroscopy
;
_journal_issue 9
_journal_name_full 'J. Chem. Soc., Perkin Trans. 2'
_journal_page_first 1533
_journal_page_last 1537
_journal_paper_doi 10.1039/b205116h
_journal_year 2002
_chemical_formula_sum 'C10 H10 O3'
_chemical_formula_weight 178.18
_chemical_name_systematic
; 
? 
;
_space_group_IT_number 14
_symmetry_cell_setting monoclinic
_symmetry_space_group_name_Hall '-P 2yn'
_symmetry_space_group_name_H-M 'P 1 21/n 1'
_atom_sites_solution_hydrogens geom
_atom_sites_solution_primary direct
_atom_sites_solution_secondary difmap
_audit_creation_method SHELXL-97
_cell_angle_alpha 90.00
_cell_angle_beta 97.860(10)
_cell_angle_gamma 90.00
_cell_formula_units_Z 4
_cell_length_a 8.655(12)
_cell_length_b 4.919(7)
_cell_length_c 21.97(2)
_cell_measurement_temperature 293(2)
_cell_volume 927(2)
_computing_cell_refinement XDS
_computing_data_collection 'XDS (Kabsch, 1991)'
_computing_data_reduction XDS
_computing_molecular_graphics PLATON(Spek,1994)
_computing_structure_refinement 'SHELXL-93 (Sheldrick, 1993)'
_computing_structure_solution 'SHELXS-86 (Sheldrick, 1990)'
_diffrn_ambient_temperature 293(2)
_diffrn_measurement_device 'Marresearch Image Plate'
_diffrn_measurement_method '95 frames at 2^o intervals, counting time 2 min.'
_diffrn_radiation_monochromator graphite
_diffrn_radiation_source 'fine-focus sealed tube'
_diffrn_radiation_type MoK\a
_diffrn_radiation_wavelength 0.71069
_diffrn_reflns_av_R_equivalents 0.0561
_diffrn_reflns_av_sigmaI/netI 0.0622
_diffrn_reflns_limit_h_max 10
_diffrn_reflns_limit_h_min -10
_diffrn_reflns_limit_k_max 5
_diffrn_reflns_limit_k_min -5
_diffrn_reflns_limit_l_max 26
_diffrn_reflns_limit_l_min -26
_diffrn_reflns_number 5343
_diffrn_reflns_theta_max 25.92
_diffrn_reflns_theta_min 3.74
_exptl_absorpt_coefficient_mu 0.094
_exptl_absorpt_correction_type none
_exptl_crystal_colour white
_exptl_crystal_density_diffrn 1.277
_exptl_crystal_density_method 'not measured'
_exptl_crystal_description parallelopiped
_exptl_crystal_F_000 376
_exptl_crystal_size_max 0.25
_exptl_crystal_size_mid 0.25
_exptl_crystal_size_min 0.20
_refine_diff_density_max 0.303
_refine_diff_density_min -0.213
_refine_diff_density_rms 0.050
_refine_ls_extinction_coef 0.04(2)
_refine_ls_extinction_expression Fc^*^=kFc[1+0.001xFc^2^\l^3^/sin(2\q)]^-1/4^
_refine_ls_extinction_method SHELXL
_refine_ls_goodness_of_fit_ref 1.118
_refine_ls_hydrogen_treatment mixed
_refine_ls_matrix_type full
_refine_ls_number_parameters 121
_refine_ls_number_reflns 1720
_refine_ls_number_restraints 0
_refine_ls_restrained_S_all 1.118
_refine_ls_R_factor_all 0.0871
_refine_ls_R_factor_gt 0.0693
_refine_ls_shift/su_max 0.209
_refine_ls_shift/su_mean 0.014
_refine_ls_structure_factor_coef Fsqd
_refine_ls_weighting_details 'w=1/[\s^2^(Fo^2^)+(0.1296P)^2^+0.1236P] where P=(Fo^2^+2Fc^2^)/3'
_refine_ls_weighting_scheme calc
_refine_ls_wR_factor_gt 0.2064
_refine_ls_wR_factor_ref 0.2285
_reflns_number_gt 1340
_reflns_number_total 1720
_reflns_threshold_expression >2sigma(I)
_cod_data_source_file b205116h.txt
_cod_data_source_block 2
_cod_depositor_comments
;
The following automatic conversions were performed:

'_refine_ls_weighting_scheme' value 'calc
w=1/[\s^2^(Fo^2^)+(0.1296P)^2^+0.1236P] where P=(Fo^2^+2Fc^2^)/3' was
changed to 'calc'. New tag '_refine_ls_weighting_details' was
created. The value of the new tag was set to
'w=1/[\s^2^(Fo^2^)+(0.1296P)^2^+0.1236P] where P=(Fo^2^+2Fc^2^)/3'.

Automatic conversion script
Id: cif_fix_values 3143 2015-03-26 13:38:13Z robertas 
;
_cod_original_sg_symbol_H-M P21/n
_cod_database_code 7204470

loop_
_symmetry_equiv_pos_as_xyz
'x, y, z'
'-x+1/2, y+1/2, -z+1/2'
'-x, -y, -z'
'x-1/2, -y-1/2, z-1/2'

loop_
_atom_site_label
_atom_site_type_symbol
_atom_site_fract_x
_atom_site_fract_y
_atom_site_fract_z
_atom_site_U_iso_or_equiv
_atom_site_adp_type
_atom_site_occupancy
_atom_site_calc_flag
_atom_site_refinement_flags
_atom_site_disorder_assembly
_atom_site_disorder_group
C1 C 0.3973(3) 1.2041(5) 0.31942(13) 0.0657(7) Uani 1 d . . .
H1 H 0.3362 1.3361 0.2974 0.079 Uiso 1 calc R . .
C2 C 0.5159(3) 1.0747(5) 0.29387(12) 0.0627(7) Uani 1 d . . .
C3 C 0.6064(3) 0.8786(5) 0.32718(11) 0.0606(7) Uani 1 d . . .
H3 H 0.6855 0.7927 0.3098 0.073 Uiso 1 calc R . .
C4 C 0.5804(3) 0.8086(5) 0.38644(11) 0.0560(7) Uani 1 d . . .
C5 C 0.4600(3) 0.9375(5) 0.41146(12) 0.0638(7) Uani 1 d . . .
H5 H 0.4397 0.8910 0.4506 0.077 Uiso 1 calc R . .
C6 C 0.3712(3) 1.1331(6) 0.37840(13) 0.0706(8) Uani 1 d . . .
H6 H 0.2924 1.2195 0.3958 0.085 Uiso 1 calc R . .
O31 O 0.5515(3) 1.1269(5) 0.23618(9) 0.0945(8) Uani 1 d . . .
C32 C 0.4563(5) 1.3173(8) 0.19951(16) 0.1086(14) Uani 1 d . . .
H32A H 0.3523 1.2467 0.1904 0.130 Uiso 1 calc R . .
H32B H 0.4983 1.3481 0.1619 0.130 Uiso 1 calc R . .
H32C H 0.4540 1.4857 0.2215 0.130 Uiso 1 calc R . .
C41 C 0.6765(3) 0.6061(5) 0.42396(11) 0.0606(7) Uani 1 d . . .
H41 H 0.6542 0.5804 0.4638 0.073 Uiso 1 calc R . .
C42 C 0.7894(3) 0.4590(5) 0.40749(11) 0.0615(7) Uani 1 d . . .
H42 H 0.8133 0.4785 0.3677 0.074 Uiso 1 calc R . .
C43 C 0.8809(3) 0.2641(5) 0.44858(11) 0.0577(7) Uani 1 d . . .
O44 O 0.8429(3) 0.2261(4) 0.50219(8) 0.0779(7) Uani 1 d . . .
H44 H 0.9156 0.1540 0.5242 0.093 Uiso 1 calc R . .
O45 O 0.9914(2) 0.1410(4) 0.42947(8) 0.0721(7) Uani 1 d . . .

loop_
_atom_site_aniso_label
_atom_site_aniso_U_11
_atom_site_aniso_U_22
_atom_site_aniso_U_33
_atom_site_aniso_U_23
_atom_site_aniso_U_13
_atom_site_aniso_U_12
C1 0.0569(15) 0.0596(15) 0.0801(17) 0.0053(12) 0.0080(12) 0.0054(11)
C2 0.0594(14) 0.0631(15) 0.0667(15) 0.0101(11) 0.0131(11) 0.0009(11)
C3 0.0542(15) 0.0626(15) 0.0667(15) 0.0070(11) 0.0142(11) 0.0066(10)
C4 0.0607(15) 0.0514(13) 0.0551(13) 0.0015(10) 0.0052(10) -0.0081(10)
C5 0.0645(16) 0.0682(16) 0.0597(14) -0.0031(11) 0.0124(11) -0.0089(11)
C6 0.0598(16) 0.0765(17) 0.0779(18) -0.0105(13) 0.0180(13) 0.0024(12)
O31 0.0953(16) 0.1159(18) 0.0780(13) 0.0433(12) 0.0326(11) 0.0407(13)
C32 0.113(3) 0.125(3) 0.091(2) 0.051(2) 0.024(2) 0.042(2)
C41 0.0653(15) 0.0602(15) 0.0561(13) 0.0012(10) 0.0071(11) -0.0091(11)
C42 0.0725(16) 0.0615(14) 0.0512(13) 0.0034(10) 0.0112(11) -0.0040(12)
C43 0.0681(16) 0.0548(14) 0.0492(13) 0.0019(9) 0.0048(11) -0.0073(11)
O44 0.0839(15) 0.0897(15) 0.0621(12) 0.0146(9) 0.0173(10) 0.0207(11)
O45 0.0826(14) 0.0788(13) 0.0564(11) 0.0099(8) 0.0151(9) 0.0132(10)

loop_
_atom_type_symbol
_atom_type_description
_atom_type_scat_dispersion_real
_atom_type_scat_dispersion_imag
_atom_type_scat_source
C C 0.0033 0.0016 'International Tables Vol C Tables 4.2.6.8 and 6.1.1.4'
H H 0.0000 0.0000 'International Tables Vol C Tables 4.2.6.8 and 6.1.1.4'
N N 0.0061 0.0033 'International Tables Vol C Tables 4.2.6.8 and 6.1.1.4'
O O 0.0106 0.0060 'International Tables Vol C Tables 4.2.6.8 and 6.1.1.4'

loop_
_geom_angle_atom_site_label_1
_geom_angle_atom_site_label_2
_geom_angle_atom_site_label_3
_geom_angle
_geom_angle_site_symmetry_1
_geom_angle_site_symmetry_3
_geom_angle_publ_flag
C6 C1 C2 119.0(2) . . ?
O31 C2 C3 115.9(2) . . ?
O31 C2 C1 124.0(2) . . ?
C3 C2 C1 120.0(3) . . ?
C2 C3 C4 120.9(2) . . ?
C3 C4 C5 118.7(2) . . ?
C3 C4 C41 122.5(2) . . ?
C5 C4 C41 118.8(2) . . ?
C6 C5 C4 120.2(2) . . ?
C5 C6 C1 121.2(2) . . ?
C2 O31 C32 117.5(2) . . ?
C42 C41 C4 127.2(2) . . ?
C41 C42 C43 123.4(2) . . ?
O45 C43 O44 122.9(2) . . ?
O45 C43 C42 118.7(2) . . ?
O44 C43 C42 118.4(2) . . ?

loop_
_geom_bond_atom_site_label_1
_geom_bond_atom_site_label_2
_geom_bond_distance
_geom_bond_site_symmetry_2
_geom_bond_publ_flag
C1 C6 1.390(4) . ?
C1 C2 1.390(4) . ?
C2 O31 1.369(3) . ?
C2 C3 1.386(4) . ?
C3 C4 1.394(4) . ?
C4 C5 1.395(4) . ?
C4 C41 1.475(4) . ?
C5 C6 1.375(4) . ?
O31 C32 1.423(4) . ?
C41 C42 1.307(4) . ?
C42 C43 1.472(3) . ?
C43 O45 1.252(3) . ?
C43 O44 1.279(3) . ?

loop_
_cod_related_entry_id
_cod_related_entry_database
_cod_related_entry_code
1 ChemSpider 553269
